data_1504462
loop_
_publ_author_name
'He, Lan'
'Hou, Jing'
'Gan, Maoluo'
'Shi, Jiangong'
'Chantrapromma, Suchada'
'Fun, Hoong-Kun'
'Williams, Ian D.'
'Sung, Herman H.-Y.'

_publ_section_title
;
 Cadinane sesquiterpenes from the leaves of Eupatorium adenophorum.
;
_journal_issue 8
_journal_name_full 'Journal of natural products'
_journal_page_first 1485
_journal_page_last 1488
_journal_paper_doi 10.1021/np800242w
_journal_volume 71
_journal_year 2008
_chemical_absolute_configuration ad
_chemical_formula_sum 'C15 H26 O2'
_chemical_formula_weight 238.36
_chemical_name_systematic
;
?
;
_space_group_IT_number 19
_symmetry_cell_setting orthorhombic
_symmetry_space_group_name_Hall 'P 2ac 2ab'
_symmetry_space_group_name_H-M 'P 21 21 21'
_atom_sites_solution_hydrogens geom
_atom_sites_solution_primary direct
_atom_sites_solution_secondary difmap
_audit_creation_method SHELXL-97
_cell_angle_alpha 90.00
_cell_angle_beta 90.00
_cell_angle_gamma 90.00
_cell_formula_units_Z 4
_cell_length_a 5.55850(10)
_cell_length_b 14.6312(2)
_cell_length_c 17.8717(2)
_cell_measurement_temperature 173(2)
_cell_volume 1453.46(4)
_computing_structure_refinement 'SHELXL-97 (Sheldrick, 1997)'
_computing_structure_solution 'SHELXS-97 (Sheldrick, 1990)'
_diffrn_ambient_temperature 173(2)
_diffrn_measured_fraction_theta_full 0.966
_diffrn_measured_fraction_theta_max 0.966
_diffrn_radiation_monochromator graphite
_diffrn_radiation_source 'fine-focus sealed tube'
_diffrn_radiation_type CuK\a
_diffrn_radiation_wavelength 1.54184
_diffrn_reflns_av_R_equivalents 0.0253
_diffrn_reflns_av_sigmaI/netI 0.0180
_diffrn_reflns_limit_h_max 6
_diffrn_reflns_limit_h_min -6
_diffrn_reflns_limit_k_max 17
_diffrn_reflns_limit_k_min -17
_diffrn_reflns_limit_l_max 21
_diffrn_reflns_limit_l_min -20
_diffrn_reflns_number 8749
_diffrn_reflns_theta_full 71.55
_diffrn_reflns_theta_max 71.55
_diffrn_reflns_theta_min 3.90
_exptl_absorpt_coefficient_mu 0.543
_exptl_absorpt_correction_T_max 1.00
_exptl_absorpt_correction_T_min 0.87
_exptl_absorpt_correction_type multi-scan
_exptl_absorpt_process_details SADABS
_exptl_crystal_colour colorless
_exptl_crystal_density_diffrn 1.089
_exptl_crystal_density_method 'not measured'
_exptl_crystal_description block
_exptl_crystal_F_000 528
_exptl_crystal_size_max 0.40
_exptl_crystal_size_mid 0.12
_exptl_crystal_size_min 0.10
_refine_diff_density_max 0.139
_refine_diff_density_min -0.108
_refine_diff_density_rms 0.026
_refine_ls_abs_structure_details 'Flack H D (1983), Acta Cryst. A39, 876-881'
_refine_ls_abs_structure_Flack -0.08(16)
_refine_ls_extinction_coef 0.0074(6)
_refine_ls_extinction_expression Fc^*^=kFc[1+0.001xFc^2^\l^3^/sin(2\q)]^-1/4^
_refine_ls_extinction_method SHELXL
_refine_ls_goodness_of_fit_ref 1.056
_refine_ls_hydrogen_treatment constr
_refine_ls_matrix_type full
_refine_ls_number_parameters 159
_refine_ls_number_reflns 2694
_refine_ls_number_restraints 0
_refine_ls_restrained_S_all 1.056
_refine_ls_R_factor_all 0.0302
_refine_ls_R_factor_gt 0.0281
_refine_ls_shift/su_max 0.001
_refine_ls_shift/su_mean 0.000
_refine_ls_structure_factor_coef Fsqd
_refine_ls_weighting_details 'calc w=1/[\s^2^(Fo^2^)+(0.0528P)^2^+0.0412P] where P=(Fo^2^+2Fc^2^)/3'
_refine_ls_weighting_scheme calc
_refine_ls_wR_factor_gt 0.0762
_refine_ls_wR_factor_ref 0.0779
_reflns_number_gt 2498
_reflns_number_total 2694
_reflns_threshold_expression >2sigma(I)
_cod_data_source_file np800242w-file007.cif
_cod_data_source_block hkfun2
_cod_depositor_comments
;
The following automatic conversions were performed:

'_symmetry_cell_setting' value 'Orthorhombic' changed to
'orthorhombic' according to
/home/saulius/struct/CIF-dictionaries/cif_core.dic dictionary named
'cif_core.dic' version 2.4.1 from 2010-06-29.

Automatic conversion script
Id: cif_fix_values 1715 2011-07-08 13:25:40Z adriana 
;
_cod_original_sg_symbol_H-M P2(1)2(1)2(1)
_cod_database_code 1504462

loop_
_symmetry_equiv_pos_as_xyz
'x, y, z'
'-x+1/2, -y, z+1/2'
'-x, y+1/2, -z+1/2'
'x+1/2, -y+1/2, -z'

loop_
_atom_site_label
_atom_site_type_symbol
_atom_site_fract_x
_atom_site_fract_y
_atom_site_fract_z
_atom_site_U_iso_or_equiv
_atom_site_adp_type
_atom_site_occupancy
_atom_site_symmetry_multiplicity
_atom_site_calc_flag
_atom_site_refinement_flags
O1 O 0.40875(12) 0.64224(5) 0.49974(5) 0.03602(19) Uani 1 1 d .
H1C H 0.4716 0.6926 0.4862 0.043 Uiso 1 1 d R
O2 O 0.93938(13) 0.67358(5) 0.51478(6) 0.0505(3) Uani 1 1 d .
H2C H 1.0816 0.6560 0.5048 0.061 Uiso 1 1 d R
C1 C 0.58927(16) 0.57212(6) 0.49995(6) 0.0304(2) Uani 1 1 d .
C2 C 0.80669(18) 0.60040(7) 0.54787(7) 0.0347(2) Uani 1 1 d .
H2 H 0.9163 0.5465 0.5521 0.042 Uiso 1 1 calc R
C3 C 0.7321(2) 0.62820(8) 0.62639(7) 0.0412(3) Uani 1 1 d .
H3A H 0.6242 0.6819 0.6232 0.049 Uiso 1 1 calc R
H3B H 0.8770 0.6467 0.6548 0.049 Uiso 1 1 calc R
C4 C 0.6042(2) 0.55238(8) 0.66872(6) 0.0386(3) Uani 1 1 d .
H4 H 0.7205 0.5011 0.6766 0.046 Uiso 1 1 calc R
C5 C 0.39118(18) 0.51631(7) 0.62201(6) 0.0311(2) Uani 1 1 d .
H5 H 0.2685 0.5662 0.6189 0.037 Uiso 1 1 calc R
C6 C 0.46598(17) 0.49153(6) 0.54139(6) 0.0279(2) Uani 1 1 d .
H6 H 0.3140 0.4782 0.5135 0.033 Uiso 1 1 calc R
C7 C 0.61168(19) 0.40399(6) 0.54078(6) 0.0325(2) Uani 1 1 d .
H7 H 0.7186 0.3939 0.5001 0.039 Uiso 1 1 calc R
C8 C 0.5987(2) 0.34037(7) 0.59383(6) 0.0378(2) Uani 1 1 d .
C9 C 0.4393(2) 0.35044(8) 0.66127(7) 0.0434(3) Uani 1 1 d .
H9A H 0.5414 0.3573 0.7063 0.052 Uiso 1 1 calc R
H9B H 0.3433 0.2939 0.6674 0.052 Uiso 1 1 calc R
C10 C 0.2684(2) 0.43217(8) 0.65618(7) 0.0401(3) Uani 1 1 d .
H10A H 0.2095 0.4476 0.7069 0.048 Uiso 1 1 calc R
H10B H 0.1276 0.4153 0.6252 0.048 Uiso 1 1 calc R
C11 C 0.5216(3) 0.58671(11) 0.74533(8) 0.0587(4) Uani 1 1 d .
H11A H 0.6578 0.6147 0.7716 0.088 Uiso 1 1 calc R
H11B H 0.4600 0.5353 0.7748 0.088 Uiso 1 1 calc R
H11C H 0.3939 0.6322 0.7388 0.088 Uiso 1 1 calc R
C12 C 0.7457(3) 0.25414(8) 0.59051(9) 0.0567(3) Uani 1 1 d .
H12A H 0.8460 0.2548 0.5454 0.085 Uiso 1 1 calc R
H12B H 0.6380 0.2011 0.5891 0.085 Uiso 1 1 calc R
H12C H 0.8488 0.2503 0.6349 0.085 Uiso 1 1 calc R
C13 C 0.6574(2) 0.54819(8) 0.41789(7) 0.0413(3) Uani 1 1 d .
H13A H 0.8061 0.5097 0.4191 0.050 Uiso 1 1 calc R
C14 C 0.4598(3) 0.49356(10) 0.37839(7) 0.0524(3) Uani 1 1 d .
H14A H 0.5024 0.4856 0.3256 0.079 Uiso 1 1 calc R
H14B H 0.3069 0.5266 0.3821 0.079 Uiso 1 1 calc R
H14C H 0.4437 0.4335 0.4022 0.079 Uiso 1 1 calc R
C15 C 0.7094(4) 0.63253(11) 0.36941(9) 0.0659(4) Uani 1 1 d .
H15A H 0.7582 0.6129 0.3192 0.099 Uiso 1 1 calc R
H15B H 0.8392 0.6683 0.3922 0.099 Uiso 1 1 calc R
H15C H 0.5641 0.6702 0.3659 0.099 Uiso 1 1 calc R

loop_
_atom_site_aniso_label
_atom_site_aniso_U_11
_atom_site_aniso_U_22
_atom_site_aniso_U_33
_atom_site_aniso_U_23
_atom_site_aniso_U_13
_atom_site_aniso_U_12
O1 0.0213(3) 0.0276(3) 0.0592(5) 0.0108(3) 0.0040(3) 0.0008(2)
O2 0.0196(3) 0.0285(3) 0.1035(8) 0.0103(4) 0.0045(4) -0.0016(3)
C1 0.0219(4) 0.0260(4) 0.0434(6) 0.0029(4) 0.0033(4) 0.0004(3)
C2 0.0201(4) 0.0251(4) 0.0588(7) 0.0004(4) 0.0016(4) 0.0008(3)
C3 0.0281(5) 0.0344(5) 0.0611(7) -0.0135(5) -0.0080(5) -0.0003(4)
C4 0.0356(5) 0.0392(5) 0.0409(6) -0.0095(4) -0.0060(5) 0.0069(4)
C5 0.0250(5) 0.0317(5) 0.0367(5) -0.0008(4) 0.0007(4) 0.0033(4)
C6 0.0229(4) 0.0265(4) 0.0343(5) 0.0008(4) -0.0020(4) -0.0015(3)
C7 0.0315(5) 0.0278(5) 0.0383(5) -0.0039(4) 0.0007(4) 0.0013(4)
C8 0.0394(6) 0.0289(5) 0.0451(6) 0.0002(4) -0.0061(5) 0.0010(4)
C9 0.0501(7) 0.0387(6) 0.0416(6) 0.0095(5) -0.0013(5) 0.0016(5)
C10 0.0366(6) 0.0439(6) 0.0399(5) 0.0072(4) 0.0050(5) -0.0006(5)
C11 0.0632(9) 0.0663(8) 0.0467(7) -0.0194(6) -0.0038(6) 0.0097(7)
C12 0.0691(9) 0.0330(6) 0.0681(8) 0.0045(6) 0.0001(7) 0.0128(6)
C13 0.0393(6) 0.0408(6) 0.0439(6) 0.0057(5) 0.0092(5) 0.0000(5)
C14 0.0622(8) 0.0602(7) 0.0347(6) 0.0017(5) -0.0003(6) -0.0076(6)
C15 0.0811(11) 0.0598(8) 0.0568(8) 0.0169(7) 0.0232(8) -0.0084(8)

loop_
_atom_type_symbol
_atom_type_description
_atom_type_scat_dispersion_real
_atom_type_scat_dispersion_imag
_atom_type_scat_source
C C 0.0181 0.0091 'International Tables Vol C Tables 4.2.6.8 and 6.1.1.4'
H H 0.0000 0.0000 'International Tables Vol C Tables 4.2.6.8 and 6.1.1.4'
O O 0.0492 0.0322 'International Tables Vol C Tables 4.2.6.8 and 6.1.1.4'

loop_
_geom_angle_atom_site_label_1
_geom_angle_atom_site_label_2
_geom_angle_atom_site_label_3
_geom_angle
O1 C1 C2 111.02(8)
O1 C1 C6 103.63(7)
C2 C1 C6 106.60(8)
O1 C1 C13 109.20(8)
C2 C1 C13 113.24(9)
C6 C1 C13 112.74(8)
O2 C2 C3 108.84(9)
O2 C2 C1 112.14(9)
C3 C2 C1 111.83(8)
C2 C3 C4 113.10(9)
C3 C4 C11 110.28(11)
C3 C4 C5 109.85(9)
C11 C4 C5 111.49(11)
C10 C5 C4 113.62(9)
C10 C5 C6 107.64(8)
C4 C5 C6 112.27(9)
C7 C6 C5 110.44(8)
C7 C6 C1 113.75(8)
C5 C6 C1 112.71(8)
C8 C7 C6 123.87(10)
C7 C8 C9 122.32(10)
C7 C8 C12 121.95(11)
C9 C8 C12 115.73(10)
C8 C9 C10 113.27(9)
C9 C10 C5 112.01(9)
C14 C13 C15 107.13(12)
C14 C13 C1 112.20(10)
C15 C13 C1 113.40(11)

loop_
_geom_bond_atom_site_label_1
_geom_bond_atom_site_label_2
_geom_bond_distance
O1 C1 1.4350(11)
O2 C2 1.4284(12)
C1 C2 1.5379(15)
C1 C6 1.5519(13)
C1 C13 1.5546(15)
C2 C3 1.5187(17)
C3 C4 1.5192(18)
C4 C11 1.5291(17)
C4 C5 1.5420(15)
C5 C10 1.5343(14)
C5 C6 1.5429(14)
C6 C7 1.5154(13)
C7 C8 1.3306(15)
C8 C9 1.5031(17)
C8 C12 1.5041(16)
C9 C10 1.5298(16)
C13 C14 1.5307(19)
C13 C15 1.5353(17)

loop_
_cod_related_entry_id
_cod_related_entry_code
_cod_related_entry_database
1 24696844 ChemSpider
